data_8107439
loop_
_publ_author_name
'Xu, Xiaona'
'Zhu, Zhoujing'
'Liu, Bin'

_publ_section_title
;
 Crystal structure of methyl
 2-(2-chloroacetyl)-1-(4-(methoxycarbonyl)phenyl)-2,3,4,9-tetrahydro-1H-pyrido[3,4-b]
 indole-3-carboxylate, C23H21ClN2O5
;
_journal_issue 2
_journal_name_full 'Zeitschrift f\"ur Kristallographie - New Crystal Structures'
_journal_page_first 355
_journal_page_last 357
_journal_paper_doi 10.1515/ncrs-2022-0579
_journal_volume 238
_journal_year 2023
_chemical_absolute_configuration rm
_chemical_formula_moiety 'C23 H21 Cl N2 O5'
_chemical_formula_sum 'C23 H21 Cl N2 O5'
_chemical_formula_weight 440.87
_space_group_crystal_system monoclinic
_space_group_IT_number 4
_space_group_name_Hall 'P 2yb'
_space_group_name_H-M_alt 'P 1 21 1'
_atom_sites_solution_hydrogens geom
_cell_angle_alpha 90
_cell_angle_beta 109.869(13)
_cell_angle_gamma 90
_cell_formula_units_Z 2
_cell_length_a 9.191(3)
_cell_length_b 10.725(5)
_cell_length_c 11.2390(10)
_cell_measurement_reflns_used 81
_cell_measurement_temperature 173
_cell_measurement_theta_max 18.40
_cell_measurement_theta_min 2.71
_cell_volume 1041.9(6)
_computing_cell_refinement 'SAINT v8.34A (Bruker, 2013)'
_computing_data_reduction 'SAINT v8.34A (Bruker, 2013)'
_computing_molecular_graphics 'Olex2 1.5 (Dolomanov et al., 2009)'
_computing_publication_material 'Olex2 1.5 (Dolomanov et al., 2009)'
_computing_structure_refinement 'SHELXL 2018/3 (Sheldrick, 2015)'
_computing_structure_solution 'ShelXS (Sheldrick, 2008)'
_diffrn_ambient_temperature 173.00
_diffrn_measured_fraction_theta_full 0.999
_diffrn_measured_fraction_theta_max 0.999
_diffrn_measurement_device_type 'Bruker APEX-II CCD'
_diffrn_measurement_method '\f and \w scans'
_diffrn_radiation_type MoK\a
_diffrn_radiation_wavelength 0.71073
_diffrn_reflns_av_R_equivalents 0.0869
_diffrn_reflns_av_unetI/netI 0.1059
_diffrn_reflns_Laue_measured_fraction_full 0.999
_diffrn_reflns_Laue_measured_fraction_max 0.999
_diffrn_reflns_limit_h_max 11
_diffrn_reflns_limit_h_min -11
_diffrn_reflns_limit_k_max 13
_diffrn_reflns_limit_k_min -13
_diffrn_reflns_limit_l_max 14
_diffrn_reflns_limit_l_min -14
_diffrn_reflns_number 11717
_diffrn_reflns_point_group_measured_fraction_full 0.996
_diffrn_reflns_point_group_measured_fraction_max 0.994
_diffrn_reflns_theta_full 25.242
_diffrn_reflns_theta_max 26.371
_diffrn_reflns_theta_min 1.927
_diffrn_source_current 30.0
_diffrn_source_power 1.5
_diffrn_source_voltage 50.0
_diffrn_standards_number 0
_exptl_absorpt_coefficient_mu 0.222
_exptl_absorpt_correction_T_max 0.7452
_exptl_absorpt_correction_T_min 0.4215
_exptl_absorpt_correction_type none
_exptl_absorpt_process_details
'SADABS-2014/5 (Bruker,2014/5) was used for absorption correction. wR2(int) was 0.1383 before and 0.0813 after correction. The Ratio of minimum to maximum transmission is 0.5656. The \l/2 correction factor is 0.00150.'
_exptl_crystal_colour colourless
_exptl_crystal_colour_primary colourless
_exptl_crystal_density_diffrn 1.405
_exptl_crystal_description block
_exptl_crystal_F_000 460
_exptl_crystal_size_max 0.19
_exptl_crystal_size_mid 0.15
_exptl_crystal_size_min 0.12
_refine_diff_density_max 0.365
_refine_diff_density_min -0.399
_refine_diff_density_rms 0.072
_refine_ls_abs_structure_details
;
 Flack x determined using 968 quotients [(I+)-(I-)]/[(I+)+(I-)]
 (Parsons, Flack and Wagner, Acta Cryst. B69 (2013) 249-259).
;
_refine_ls_abs_structure_Flack -0.05(12)
_refine_ls_extinction_coef 0.020(6)
_refine_ls_extinction_expression Fc^*^=kFc[1+0.001xFc^2^\l^3^/sin(2\q)]^-1/4^
_refine_ls_extinction_method 'SHELXL-2018/3 (Sheldrick 2018)'
_refine_ls_goodness_of_fit_ref 0.982
_refine_ls_hydrogen_treatment constr
_refine_ls_matrix_type full
_refine_ls_number_parameters 283
_refine_ls_number_reflns 4233
_refine_ls_number_restraints 2
_refine_ls_restrained_S_all 1.246
_refine_ls_R_factor_all 0.0951
_refine_ls_R_factor_gt 0.0609
_refine_ls_shift/su_max 0.000
_refine_ls_shift/su_mean 0.000
_refine_ls_structure_factor_coef Fsqd
_refine_ls_weighting_details 'w=1/[\s^2^(Fo^2^)+(0.0766P)^2^] where P=(Fo^2^+2Fc^2^)/3'
_refine_ls_weighting_scheme calc
_refine_ls_wR_factor_gt 0.1472
_refine_ls_wR_factor_ref 0.1695
_reflns_Friedel_coverage 0.884
_reflns_Friedel_fraction_full 0.992
_reflns_Friedel_fraction_max 0.988
_reflns_number_gt 2829
_reflns_number_total 4233
_reflns_threshold_expression 'I > 2\s(I)'
_cod_data_source_file suppl_j_ncrs-2022-0579_suppl.cif
_cod_data_source_block m
_cod_database_code 8107439
_shelx_space_group_comment
;
The symmetry employed for this shelxl refinement is uniquely defined
by the following loop, which should always be used as a source of
symmetry information in preference to the above space-group names.
They are only intended as comments.
;
_shelx_estimated_absorpt_t_max 0.974
_shelx_estimated_absorpt_t_min 0.959
_olex2_refinement_description
;
1. Fixed Uiso
 At 1.2 times of:
  All C(H) groups, All C(H,H) groups, All N(H) groups
 At 1.5 times of:
  All C(H,H,H) groups
2. Restrained distances
 H11-H15B
 3 with sigma of 0.02
3.a Ternary CH refined with riding coordinates:
 C9(H9), C11(H11)
3.b Secondary CH2 refined with riding coordinates:
 C10(H10A,H10B), C15(H15A,H15B)
3.c Aromatic/amide H refined with riding coordinates:
 C1(H1), C2(H2A), C3(H3), C4(H4), C17(H17), C19(H19), C20(H20), C21(H21), N2(H2)
3.d Idealised Me refined as rotating group:
 C13(H13A,H13B,H13C), C23(H23A,H23B,H23C)
;
_olex2_submission_special_instructions 'No special instructions were received'

loop_
_space_group_symop_operation_xyz
'x, y, z'
'-x, y+1/2, -z'

loop_
_atom_site_label
_atom_site_type_symbol
_atom_site_fract_x
_atom_site_fract_y
_atom_site_fract_z
_atom_site_U_iso_or_equiv
_atom_site_adp_type
_atom_site_occupancy
_atom_site_site_symmetry_order
_atom_site_calc_flag
_atom_site_refinement_flags_posn
_atom_site_refinement_flags_adp
_atom_site_refinement_flags_occupancy
_atom_site_disorder_assembly
_atom_site_disorder_group
C1 C 0.2645(7) 0.2216(6) 0.6401(5) 0.0426(15) Uani 1 1 d . . . . .
H1 H 0.285300 0.288531 0.698952 0.051 Uiso 1 1 calc R U . . .
C2 C 0.2079(8) 0.1094(7) 0.6644(6) 0.0481(16) Uani 1 1 d . . . . .
H2A H 0.190859 0.098569 0.742510 0.058 Uiso 1 1 calc R U . . .
C3 C 0.1749(7) 0.0113(6) 0.5788(6) 0.0451(16) Uani 1 1 d . . . . .
H3 H 0.134250 -0.064213 0.598746 0.054 Uiso 1 1 calc R U . . .
C4 C 0.2007(7) 0.0219(6) 0.4638(6) 0.0418(15) Uani 1 1 d . . . . .
H4 H 0.179874 -0.045717 0.405795 0.050 Uiso 1 1 calc R U . . .
C5 C 0.2579(6) 0.1349(6) 0.4367(5) 0.0332(13) Uani 1 1 d . . . . .
C6 C 0.2898(6) 0.2327(6) 0.5255(5) 0.0365(13) Uani 1 1 d . . . . .
C7 C 0.3026(6) 0.1803(5) 0.3327(5) 0.0314(12) Uani 1 1 d . . . . .
C8 C 0.3601(6) 0.2961(5) 0.3631(5) 0.0334(12) Uani 1 1 d . . . . .
C9 C 0.4143(6) 0.3833(5) 0.2825(5) 0.0321(13) Uani 1 1 d . . . . .
H9 H 0.515298 0.420521 0.335548 0.039 Uiso 1 1 calc R U . . .
C10 C 0.3042(7) 0.1203(6) 0.2131(6) 0.0394(14) Uani 1 1 d . . . . .
H10A H 0.208904 0.141412 0.142153 0.047 Uiso 1 1 calc R U . . .
H10B H 0.310720 0.028470 0.222698 0.047 Uiso 1 1 calc R U . . .
C11 C 0.4444(6) 0.1701(6) 0.1885(5) 0.0354(13) Uani 1 1 d . . . . .
H11 H 0.442813 0.136165 0.105160 0.042 Uiso 1 1 calc DR U . . .
C12 C 0.5882(7) 0.1219(6) 0.2881(6) 0.0378(14) Uani 1 1 d . . . . .
C13 C 0.8295(8) 0.1653(8) 0.4436(7) 0.068(2) Uani 1 1 d . . . . .
H13A H 0.907332 0.144583 0.405014 0.102 Uiso 1 1 calc R U . . .
H13B H 0.806145 0.091026 0.484628 0.102 Uiso 1 1 calc R U . . .
H13C H 0.869466 0.231161 0.506745 0.102 Uiso 1 1 calc R U . . .
C14 C 0.4865(6) 0.3753(6) 0.0943(5) 0.0366(14) Uani 1 1 d . . . . .
C15 C 0.5344(7) 0.3098(7) -0.0085(6) 0.0468(16) Uani 1 1 d . . . . .
H15A H 0.513610 0.364401 -0.083512 0.056 Uiso 1 1 calc R U . . .
H15B H 0.475511 0.231354 -0.035111 0.056 Uiso 1 1 calc DR U . . .
C16 C 0.2958(6) 0.4872(5) 0.2375(5) 0.0307(12) Uani 1 1 d . . . . .
C17 C 0.3374(6) 0.6075(5) 0.2745(6) 0.0376(14) Uani 1 1 d . . . . .
H17 H 0.441750 0.626089 0.323329 0.045 Uiso 1 1 calc R U . . .
C18 C 0.0764(6) 0.6755(6) 0.1725(5) 0.0358(13) Uani 1 1 d . . . . .
C19 C 0.0336(6) 0.5546(6) 0.1356(6) 0.0381(14) Uani 1 1 d . . . . .
H19 H -0.071104 0.536261 0.087695 0.046 Uiso 1 1 calc R U . . .
C20 C 0.2282(6) 0.7026(6) 0.2412(6) 0.0399(14) Uani 1 1 d . . . . .
H20 H 0.258191 0.786100 0.265793 0.048 Uiso 1 1 calc R U . . .
C21 C 0.1410(6) 0.4605(6) 0.1676(6) 0.0391(14) Uani 1 1 d . . . . .
H21 H 0.110442 0.377219 0.142435 0.047 Uiso 1 1 calc R U . . .
C22 C -0.0450(6) 0.7746(6) 0.1379(5) 0.0355(13) Uani 1 1 d . . . . .
C23 C -0.1027(8) 0.9857(7) 0.1594(7) 0.0541(18) Uani 1 1 d . . . . .
H23A H -0.163124 0.989583 0.068951 0.081 Uiso 1 1 calc R U . . .
H23B H -0.049087 1.065147 0.186573 0.081 Uiso 1 1 calc R U . . .
H23C H -0.172043 0.969644 0.207419 0.081 Uiso 1 1 calc R U . . .
Cl1 Cl 0.7351(2) 0.2778(3) 0.0582(2) 0.0841(8) Uani 1 1 d . . . . .
N1 N 0.4391(5) 0.3099(4) 0.1784(4) 0.0309(10) Uani 1 1 d . . . . .
N2 N 0.3530(5) 0.3302(5) 0.4795(4) 0.0382(12) Uani 1 1 d . . . . .
H2 H 0.383633 0.401933 0.517862 0.046 Uiso 1 1 calc R U . . .
O1 O 0.6046(6) 0.0126(5) 0.3108(5) 0.0628(14) Uani 1 1 d . . . . .
O2 O 0.6891(5) 0.2086(4) 0.3462(4) 0.0520(12) Uani 1 1 d . . . . .
O3 O 0.4932(5) 0.4890(4) 0.0975(4) 0.0493(12) Uani 1 1 d . . . . .
O4 O -0.1783(5) 0.7561(4) 0.0792(4) 0.0505(11) Uani 1 1 d . . . . .
O5 O 0.0094(5) 0.8865(4) 0.1820(4) 0.0480(12) Uani 1 1 d . . . . .

loop_
_atom_site_aniso_label
_atom_site_aniso_U_11
_atom_site_aniso_U_22
_atom_site_aniso_U_33
_atom_site_aniso_U_23
_atom_site_aniso_U_13
_atom_site_aniso_U_12
C1 0.043(3) 0.052(4) 0.034(3) -0.005(3) 0.015(3) 0.009(3)
C2 0.056(4) 0.051(4) 0.043(3) 0.003(3) 0.024(3) 0.006(3)
C3 0.044(3) 0.041(4) 0.051(4) 0.010(3) 0.016(3) 0.002(3)
C4 0.039(3) 0.042(4) 0.044(4) 0.000(3) 0.012(3) 0.003(3)
C5 0.031(3) 0.036(4) 0.031(3) 0.000(3) 0.009(2) 0.000(2)
C6 0.036(3) 0.038(3) 0.034(3) -0.002(3) 0.009(2) 0.004(2)
C7 0.034(3) 0.024(3) 0.036(3) -0.001(2) 0.012(2) 0.002(2)
C8 0.035(3) 0.034(3) 0.030(3) -0.001(3) 0.008(2) 0.002(2)
C9 0.032(3) 0.029(3) 0.035(3) -0.001(2) 0.012(2) 0.002(2)
C10 0.045(3) 0.039(4) 0.034(3) -0.005(3) 0.012(3) -0.008(3)
C11 0.041(3) 0.031(3) 0.036(3) -0.001(3) 0.015(2) 0.003(2)
C12 0.044(3) 0.032(4) 0.040(3) 0.007(3) 0.018(3) 0.012(3)
C13 0.048(4) 0.077(6) 0.065(5) 0.015(4) 0.003(3) 0.022(4)
C14 0.029(3) 0.040(4) 0.039(3) 0.001(3) 0.010(2) 0.002(2)
C15 0.051(4) 0.052(4) 0.042(3) 0.004(3) 0.022(3) 0.005(3)
C16 0.028(3) 0.032(3) 0.033(3) 0.000(2) 0.011(2) 0.003(2)
C17 0.026(3) 0.032(3) 0.052(4) -0.005(3) 0.010(3) -0.001(2)
C18 0.038(3) 0.032(3) 0.036(3) -0.001(3) 0.011(2) 0.005(2)
C19 0.032(3) 0.039(4) 0.039(3) -0.005(3) 0.006(3) 0.001(3)
C20 0.035(3) 0.028(3) 0.054(4) -0.004(3) 0.012(3) 0.002(2)
C21 0.037(3) 0.029(3) 0.045(3) -0.006(3) 0.006(3) -0.004(2)
C22 0.036(3) 0.037(3) 0.032(3) 0.002(3) 0.010(2) 0.005(2)
C23 0.055(4) 0.042(4) 0.059(4) -0.003(3) 0.011(3) 0.018(3)
Cl1 0.0545(10) 0.111(2) 0.0944(16) -0.0126(14) 0.0356(10) 0.0174(11)
N1 0.035(2) 0.028(3) 0.029(2) 0.000(2) 0.0110(19) 0.0059(19)
N2 0.046(3) 0.034(3) 0.031(3) 0.000(2) 0.010(2) -0.001(2)
O1 0.073(3) 0.037(3) 0.072(3) 0.014(2) 0.015(3) 0.016(2)
O2 0.042(2) 0.045(3) 0.056(3) 0.010(2) 0.000(2) 0.009(2)
O3 0.063(3) 0.032(3) 0.060(3) 0.003(2) 0.031(2) 0.002(2)
O4 0.042(2) 0.047(3) 0.052(3) 0.002(2) 0.002(2) 0.007(2)
O5 0.043(2) 0.029(2) 0.063(3) -0.005(2) 0.007(2) 0.0094(19)

loop_
_atom_type_symbol
_atom_type_description
_atom_type_scat_dispersion_real
_atom_type_scat_dispersion_imag
_atom_type_scat_source
C C 0.0033 0.0016 'International Tables Vol C Tables 4.2.6.8 and 6.1.1.4'
H H 0.0000 0.0000 'International Tables Vol C Tables 4.2.6.8 and 6.1.1.4'
Cl Cl 0.1484 0.1585 'International Tables Vol C Tables 4.2.6.8 and 6.1.1.4'
N N 0.0061 0.0033 'International Tables Vol C Tables 4.2.6.8 and 6.1.1.4'
O O 0.0106 0.0060 'International Tables Vol C Tables 4.2.6.8 and 6.1.1.4'

loop_
_geom_angle_atom_site_label_1
_geom_angle_atom_site_label_2
_geom_angle_atom_site_label_3
_geom_angle
_geom_angle_site_symmetry_1
_geom_angle_site_symmetry_3
C2 C1 H1 121.6 . .
C2 C1 C6 116.9(6) . .
C6 C1 H1 121.6 . .
C1 C2 H2A 118.8 . .
C1 C2 C3 122.3(6) . .
C3 C2 H2A 118.8 . .
C2 C3 H3 119.5 . .
C2 C3 C4 121.0(6) . .
C4 C3 H3 119.5 . .
C3 C4 H4 121.0 . .
C3 C4 C5 117.9(6) . .
C5 C4 H4 121.0 . .
C4 C5 C6 119.7(5) . .
C4 C5 C7 134.4(5) . .
C6 C5 C7 105.9(5) . .
C1 C6 C5 122.3(6) . .
N2 C6 C1 129.5(6) . .
N2 C6 C5 108.2(5) . .
C5 C7 C10 132.3(5) . .
C8 C7 C5 107.4(5) . .
C8 C7 C10 120.1(5) . .
C7 C8 C9 127.2(5) . .
C7 C8 N2 110.1(5) . .
N2 C8 C9 122.6(5) . .
C8 C9 H9 108.7 . .
C8 C9 C16 108.1(4) . .
C16 C9 H9 108.7 . .
N1 C9 C8 108.4(4) . .
N1 C9 H9 108.7 . .
N1 C9 C16 114.2(4) . .
C7 C10 H10A 110.4 . .
C7 C10 H10B 110.4 . .
C7 C10 C11 106.4(5) . .
H10A C10 H10B 108.6 . .
C11 C10 H10A 110.4 . .
C11 C10 H10B 110.4 . .
C10 C11 H11 107.6 . .
C12 C11 C10 109.4(5) . .
C12 C11 H11 107.6 . .
N1 C11 C10 111.1(5) . .
N1 C11 H11 107.6 . .
N1 C11 C12 113.3(5) . .
O1 C12 C11 120.6(6) . .
O1 C12 O2 124.6(6) . .
O2 C12 C11 114.8(5) . .
H13A C13 H13B 109.5 . .
H13A C13 H13C 109.5 . .
H13B C13 H13C 109.5 . .
O2 C13 H13A 109.5 . .
O2 C13 H13B 109.5 . .
O2 C13 H13C 109.5 . .
N1 C14 C15 121.8(5) . .
O3 C14 C15 117.0(5) . .
O3 C14 N1 121.3(5) . .
C14 C15 H15A 110.3 . .
C14 C15 H15B 110.3 . .
C14 C15 Cl1 107.0(4) . .
H15A C15 H15B 108.6 . .
Cl1 C15 H15A 110.3 . .
Cl1 C15 H15B 110.3 . .
C17 C16 C9 119.7(5) . .
C17 C16 C21 119.2(5) . .
C21 C16 C9 120.8(5) . .
C16 C17 H17 119.7 . .
C16 C17 C20 120.5(5) . .
C20 C17 H17 119.7 . .
C19 C18 C22 118.7(5) . .
C20 C18 C19 120.0(5) . .
C20 C18 C22 121.4(5) . .
C18 C19 H19 119.8 . .
C21 C19 C18 120.5(5) . .
C21 C19 H19 119.8 . .
C17 C20 H20 120.1 . .
C18 C20 C17 119.8(6) . .
C18 C20 H20 120.1 . .
C16 C21 H21 120.0 . .
C19 C21 C16 120.0(6) . .
C19 C21 H21 120.0 . .
O4 C22 C18 124.1(6) . .
O4 C22 O5 122.8(5) . .
O5 C22 C18 113.1(5) . .
H23A C23 H23B 109.5 . .
H23A C23 H23C 109.5 . .
H23B C23 H23C 109.5 . .
O5 C23 H23A 109.5 . .
O5 C23 H23B 109.5 . .
O5 C23 H23C 109.5 . .
C9 N1 C11 118.5(4) . .
C14 N1 C9 116.3(5) . .
C14 N1 C11 123.8(5) . .
C6 N2 C8 108.4(5) . .
C6 N2 H2 125.8 . .
C8 N2 H2 125.8 . .
C12 O2 C13 116.2(5) . .
C22 O5 C23 116.4(5) . .

loop_
_geom_bond_atom_site_label_1
_geom_bond_atom_site_label_2
_geom_bond_distance
_geom_bond_site_symmetry_2
C1 H1 0.9500 .
C1 C2 1.375(10) .
C1 C6 1.390(8) .
C2 H2A 0.9500 .
C2 C3 1.388(10) .
C3 H3 0.9500 .
C3 C4 1.395(9) .
C4 H4 0.9500 .
C4 C5 1.396(9) .
C5 C6 1.408(8) .
C5 C7 1.449(8) .
C6 N2 1.379(8) .
C7 C8 1.347(8) .
C7 C10 1.495(8) .
C8 C9 1.500(8) .
C8 N2 1.382(7) .
C9 H9 1.0000 .
C9 C16 1.520(7) .
C9 N1 1.491(7) .
C10 H10A 0.9900 .
C10 H10B 0.9900 .
C10 C11 1.505(8) .
C11 H11 1.0000 .
C11 C12 1.504(8) .
C11 N1 1.503(7) .
C12 O1 1.199(7) .
C12 O2 1.318(8) .
C13 H13A 0.9800 .
C13 H13B 0.9800 .
C13 H13C 0.9800 .
C13 O2 1.455(7) .
C14 C15 1.540(9) .
C14 N1 1.362(7) .
C14 O3 1.221(8) .
C15 H15A 0.9900 .
C15 H15B 0.9900 .
C15 Cl1 1.772(6) .
C16 C17 1.369(8) .
C16 C21 1.402(7) .
C17 H17 0.9500 .
C17 C20 1.391(8) .
C18 C19 1.377(8) .
C18 C20 1.376(8) .
C18 C22 1.494(8) .
C19 H19 0.9500 .
C19 C21 1.371(8) .
C20 H20 0.9500 .
C21 H21 0.9500 .
C22 O4 1.195(6) .
C22 O5 1.329(8) .
C23 H23A 0.9800 .
C23 H23B 0.9800 .
C23 H23C 0.9800 .
C23 O5 1.443(7) .
N2 H2 0.8800 .

loop_
_geom_torsion_atom_site_label_1
_geom_torsion_atom_site_label_2
_geom_torsion_atom_site_label_3
_geom_torsion_atom_site_label_4
_geom_torsion
_geom_torsion_site_symmetry_1
_geom_torsion_site_symmetry_2
_geom_torsion_site_symmetry_3
_geom_torsion_site_symmetry_4
C1 C2 C3 C4 1.1(10) . . . .
C1 C6 N2 C8 177.6(6) . . . .
C2 C1 C6 C5 0.7(8) . . . .
C2 C1 C6 N2 -176.0(5) . . . .
C2 C3 C4 C5 -1.1(9) . . . .
C3 C4 C5 C6 1.0(8) . . . .
C3 C4 C5 C7 177.9(6) . . . .
C4 C5 C6 C1 -0.8(8) . . . .
C4 C5 C6 N2 176.5(5) . . . .
C4 C5 C7 C8 -175.8(6) . . . .
C4 C5 C7 C10 -0.3(10) . . . .
C5 C6 N2 C8 0.6(6) . . . .
C5 C7 C8 C9 -176.8(5) . . . .
C5 C7 C8 N2 -1.1(6) . . . .
C5 C7 C10 C11 -143.8(6) . . . .
C6 C1 C2 C3 -0.9(9) . . . .
C6 C5 C7 C8 1.5(6) . . . .
C6 C5 C7 C10 177.0(6) . . . .
C7 C5 C6 C1 -178.5(5) . . . .
C7 C5 C6 N2 -1.2(6) . . . .
C7 C8 C9 C16 107.6(6) . . . .
C7 C8 C9 N1 -16.7(7) . . . .
C7 C8 N2 C6 0.4(6) . . . .
C7 C10 C11 C12 67.8(6) . . . .
C7 C10 C11 N1 -58.0(6) . . . .
C8 C7 C10 C11 31.2(7) . . . .
C8 C9 C16 C17 116.3(6) . . . .
C8 C9 C16 C21 -58.1(7) . . . .
C8 C9 N1 C11 -14.0(6) . . . .
C8 C9 N1 C14 179.0(4) . . . .
C9 C8 N2 C6 176.3(5) . . . .
C9 C16 C17 C20 -175.7(6) . . . .
C9 C16 C21 C19 175.3(6) . . . .
C10 C7 C8 C9 7.1(8) . . . .
C10 C7 C8 N2 -177.3(5) . . . .
C10 C11 C12 O1 51.8(8) . . . .
C10 C11 C12 O2 -127.6(6) . . . .
C10 C11 N1 C9 52.6(6) . . . .
C10 C11 N1 C14 -141.4(5) . . . .
C11 C12 O2 C13 179.8(5) . . . .
C12 C11 N1 C9 -71.0(6) . . . .
C12 C11 N1 C14 94.9(6) . . . .
C15 C14 N1 C9 172.8(5) . . . .
C15 C14 N1 C11 6.6(8) . . . .
C16 C9 N1 C11 -134.6(5) . . . .
C16 C9 N1 C14 58.4(6) . . . .
C16 C17 C20 C18 1.2(9) . . . .
C17 C16 C21 C19 0.9(9) . . . .
C18 C19 C21 C16 -0.5(9) . . . .
C18 C22 O5 C23 -176.2(5) . . . .
C19 C18 C20 C17 -0.8(9) . . . .
C19 C18 C22 O4 -0.4(9) . . . .
C19 C18 C22 O5 178.0(5) . . . .
C20 C18 C19 C21 0.5(9) . . . .
C20 C18 C22 O4 -179.6(6) . . . .
C20 C18 C22 O5 -1.2(8) . . . .
C21 C16 C17 C20 -1.3(9) . . . .
C22 C18 C19 C21 -178.7(6) . . . .
C22 C18 C20 C17 178.4(5) . . . .
N1 C9 C16 C17 -123.0(6) . . . .
N1 C9 C16 C21 62.6(7) . . . .
N1 C11 C12 O1 176.4(6) . . . .
N1 C11 C12 O2 -3.0(7) . . . .
N1 C14 C15 Cl1 -88.9(6) . . . .
N2 C8 C9 C16 -67.5(6) . . . .
N2 C8 C9 N1 168.2(5) . . . .
O1 C12 O2 C13 0.4(9) . . . .
O3 C14 C15 Cl1 90.9(6) . . . .
O3 C14 N1 C9 -6.9(7) . . . .
O3 C14 N1 C11 -173.2(5) . . . .
O4 C22 O5 C23 2.3(9) . . . .
